data_4326639
loop_
_publ_author_name
'Irene Bassanetti'
'Luciano Marchi\`o'

_publ_contact_author_address
;
Departimento di Chimica GIAF
Universit\`a di Parma
via Usberti 17/a, 43100, Parma, Italy
;
_publ_contact_author_email marchio@unipr.it
_publ_contact_author_fax '0039 0521 905557'
_publ_contact_author_name 'Dr. Luciano Marchi\`o'
_publ_contact_author_phone '0039 0521 905419'
_publ_section_title
;
 Structural Variability in Ag(I) and Cu(I) Coordination Polymers with
 Thioether-Functionalized Bis(pyrazolyl)methane Ligands
;
_journal_name_full 'Inorganic Chemistry'
_journal_page_first 10786
_journal_page_last 10797
_journal_paper_doi 10.1021/ic201338w
_journal_volume 50
_journal_year 2011
_chemical_formula_moiety 'C18 H22 Ag N4 S 1+, C F3 S O3 1-'
_chemical_formula_sum 'C19 H22 Ag F3 N4 O3 S2'
_chemical_formula_weight 583.40
_chemical_name_systematic
;
 ?
;
_space_group_IT_number 14
_symmetry_cell_setting monoclinic
_symmetry_space_group_name_Hall '-P 2ybc'
_symmetry_space_group_name_H-M 'P 1 21/c 1'
_atom_sites_solution_hydrogens geom
_atom_sites_solution_primary direct
_atom_sites_solution_secondary difmap
_audit_creation_method SHELXL-97
_cell_angle_alpha 90.00
_cell_angle_beta 95.56(1)
_cell_angle_gamma 90.00
_cell_formula_units_Z 4
_cell_length_a 10.668(1)
_cell_length_b 17.659(1)
_cell_length_c 12.544(1)
_cell_measurement_reflns_used 17253
_cell_measurement_temperature 293(2)
_cell_measurement_theta_max 27.10
_cell_measurement_theta_min 1.92
_cell_volume 2352.0(3)
_computing_cell_refinement Saint
_computing_data_collection Smart
_computing_data_reduction Saint
_computing_structure_refinement 'SHELXL-97 (Sheldrick, 1997)'
_computing_structure_solution Sir97
_diffrn_ambient_temperature 293(2)
_diffrn_measured_fraction_theta_full 0.998
_diffrn_measured_fraction_theta_max 0.998
_diffrn_measurement_device_type 'Bruker Smart ApexII CCD'
_diffrn_measurement_method 'theta & omega scan'
_diffrn_radiation_monochromator graphite
_diffrn_radiation_source 'fine-focus sealed tube'
_diffrn_radiation_type MoK\a
_diffrn_radiation_wavelength 0.71073
_diffrn_reflns_av_R_equivalents 0.0508
_diffrn_reflns_av_sigmaI/netI 0.0345
_diffrn_reflns_limit_h_max 13
_diffrn_reflns_limit_h_min -13
_diffrn_reflns_limit_k_max 22
_diffrn_reflns_limit_k_min -22
_diffrn_reflns_limit_l_max 16
_diffrn_reflns_limit_l_min -16
_diffrn_reflns_number 29952
_diffrn_reflns_theta_full 27.10
_diffrn_reflns_theta_max 27.10
_diffrn_reflns_theta_min 1.92
_diffrn_standards_decay_% none
_exptl_absorpt_coefficient_mu 1.086
_exptl_absorpt_correction_T_max 1.000
_exptl_absorpt_correction_T_min 0.835
_exptl_absorpt_correction_type multi-scan
_exptl_absorpt_process_details SADABS
_exptl_crystal_colour colorless
_exptl_crystal_density_diffrn 1.648
_exptl_crystal_description plate
_exptl_crystal_F_000 1176
_exptl_crystal_size_max 0.45
_exptl_crystal_size_mid 0.16
_exptl_crystal_size_min 0.05
_refine_diff_density_max 1.074
_refine_diff_density_min -0.573
_refine_diff_density_rms 0.073
_refine_ls_extinction_method none
_refine_ls_goodness_of_fit_ref 1.005
_refine_ls_hydrogen_treatment constr
_refine_ls_matrix_type full
_refine_ls_number_parameters 293
_refine_ls_number_reflns 5183
_refine_ls_number_restraints 0
_refine_ls_restrained_S_all 1.005
_refine_ls_R_factor_all 0.0622
_refine_ls_R_factor_gt 0.0416
_refine_ls_shift/su_max 0.001
_refine_ls_shift/su_mean 0.000
_refine_ls_structure_factor_coef Fsqd
_refine_ls_weighting_details 'calc w=1/[\s^2^(Fo^2^)+(0.0699P)^2^+0.9407P] where P=(Fo^2^+2Fc^2^)/3'
_refine_ls_weighting_scheme calc
_refine_ls_wR_factor_gt 0.1127
_refine_ls_wR_factor_ref 0.1259
_reflns_number_gt 3758
_reflns_number_total 5183
_reflns_threshold_expression >2sigma(I)
_cod_data_source_file ic201338w_si_001_08.cif
_cod_data_source_block ib110
_cod_database_code 4326639

loop_
_symmetry_equiv_pos_as_xyz
'x, y, z'
'-x, y+1/2, -z+1/2'
'-x, -y, -z'
'x, -y-1/2, z-1/2'

loop_
_atom_site_label
_atom_site_type_symbol
_atom_site_fract_x
_atom_site_fract_y
_atom_site_fract_z
_atom_site_U_iso_or_equiv
_atom_site_adp_type
_atom_site_occupancy
_atom_site_symmetry_multiplicity
_atom_site_calc_flag
_atom_site_refinement_flags
Ag Ag 0.58730(3) 0.213174(17) 0.46125(2) 0.05427(13) Uani 1 1 d .
S13 S 0.52195(9) 0.19266(5) 0.82753(8) 0.0515(2) Uani 1 1 d .
S14 S 0.78020(12) 0.37451(7) 0.55472(10) 0.0751(3) Uani 1 1 d .
N11 N 0.5351(3) 0.08492(16) 0.6310(2) 0.0440(6) Uani 1 1 d .
N21 N 0.4746(3) 0.13039(17) 0.5542(2) 0.0467(7) Uani 1 1 d .
N22 N 0.7589(3) 0.14719(17) 0.5335(2) 0.0491(7) Uani 1 1 d .
N12 N 0.7576(3) 0.10434(17) 0.6242(2) 0.0473(7) Uani 1 1 d .
C32 C 0.8682(4) 0.0671(2) 0.6480(3) 0.0547(9) Uani 1 1 d .
C22 C 0.9414(4) 0.0853(3) 0.5683(4) 0.0624(11) Uani 1 1 d .
H22 H 1.0226 0.0680 0.5613 0.075 Uiso 1 1 calc R
C31 C 0.4615(4) 0.0245(2) 0.6514(3) 0.0558(9) Uani 1 1 d .
O24 O 0.6653(4) 0.3463(2) 0.5893(3) 0.0968(11) Uani 1 1 d .
C12 C 0.8701(3) 0.1351(2) 0.4985(3) 0.0554(9) Uani 1 1 d .
C21 C 0.3534(4) 0.0321(2) 0.5854(3) 0.0583(10) Uani 1 1 d .
H21 H 0.2848 -0.0006 0.5809 0.070 Uiso 1 1 calc R
C33 C 0.3854(4) 0.2276(2) 0.7490(4) 0.0596(11) Uani 1 1 d .
C13 C 0.6513(3) 0.1091(2) 0.6894(3) 0.0459(8) Uani 1 1 d .
H13 H 0.6687 0.0742 0.7498 0.055 Uiso 1 1 calc R
C23 C 0.6434(3) 0.1883(2) 0.7359(3) 0.0469(8) Uani 1 1 d .
H23A H 0.6245 0.2244 0.6783 0.056 Uiso 1 1 calc R
H23B H 0.7239 0.2019 0.7735 0.056 Uiso 1 1 calc R
C51 C 0.5014(5) -0.0342(2) 0.7331(4) 0.0792(14) Uani 1 1 d .
H51A H 0.4356 -0.0711 0.7356 0.119 Uiso 1 1 calc R
H51B H 0.5177 -0.0107 0.8021 0.119 Uiso 1 1 calc R
H51C H 0.5765 -0.0587 0.7143 0.119 Uiso 1 1 calc R
C11 C 0.3642(4) 0.0971(2) 0.5264(3) 0.0512(9) Uani 1 1 d .
C42 C 0.9039(5) 0.1728(3) 0.3985(4) 0.0837(15) Uani 1 1 d .
H42A H 0.8314 0.1984 0.3645 0.126 Uiso 1 1 calc R
H42B H 0.9321 0.1354 0.3507 0.126 Uiso 1 1 calc R
H42C H 0.9700 0.2089 0.4162 0.126 Uiso 1 1 calc R
F24 F 0.8592(5) 0.5126(2) 0.5299(4) 0.1483(17) Uani 1 1 d .
O34 O 0.7884(5) 0.3626(3) 0.4442(3) 0.1219(16) Uani 1 1 d .
C41 C 0.2717(4) 0.1332(3) 0.4461(3) 0.0695(12) Uani 1 1 d .
H41A H 0.2319 0.1749 0.4786 0.104 Uiso 1 1 calc R
H41B H 0.2090 0.0967 0.4207 0.104 Uiso 1 1 calc R
H41C H 0.3142 0.1513 0.3871 0.104 Uiso 1 1 calc R
C52 C 0.8969(4) 0.0195(3) 0.7456(4) 0.0755(13) Uani 1 1 d .
H52A H 0.9091 0.0515 0.8076 0.113 Uiso 1 1 calc R
H52B H 0.9722 -0.0092 0.7389 0.113 Uiso 1 1 calc R
H52C H 0.8281 -0.0145 0.7531 0.113 Uiso 1 1 calc R
O14 O 0.8926(5) 0.3614(4) 0.6221(4) 0.158(2) Uani 1 1 d .
F14 F 0.7638(5) 0.4952(3) 0.6671(4) 0.163(2) Uani 1 1 d .
C43 C 0.3891(5) 0.2868(3) 0.6792(4) 0.0743(13) Uani 1 1 d .
H43 H 0.4656 0.3084 0.6660 0.089 Uiso 1 1 calc R
F34 F 0.6594(5) 0.4981(3) 0.5120(6) 0.212(3) Uani 1 1 d .
C53 C 0.2763(8) 0.3143(4) 0.6279(6) 0.119(3) Uani 1 1 d .
H53 H 0.2780 0.3541 0.5796 0.142 Uiso 1 1 calc R
C14 C 0.7624(7) 0.4755(4) 0.5633(6) 0.107(2) Uani 1 1 d .
C83 C 0.2721(5) 0.1938(3) 0.7689(6) 0.098(2) Uani 1 1 d .
H83 H 0.2696 0.1528 0.8150 0.118 Uiso 1 1 calc R
C73 C 0.1610(7) 0.2250(7) 0.7156(10) 0.170(6) Uani 1 1 d .
H73 H 0.0833 0.2045 0.7277 0.204 Uiso 1 1 calc R
C63 C 0.1657(11) 0.2840(7) 0.6474(10) 0.175(7) Uani 1 1 d .
H63 H 0.0913 0.3037 0.6137 0.210 Uiso 1 1 calc R

loop_
_atom_site_aniso_label
_atom_site_aniso_U_11
_atom_site_aniso_U_22
_atom_site_aniso_U_33
_atom_site_aniso_U_23
_atom_site_aniso_U_13
_atom_site_aniso_U_12
Ag 0.0526(2) 0.0616(2) 0.04871(19) 0.01207(13) 0.00497(13) -0.00428(12)
S13 0.0527(5) 0.0525(5) 0.0508(5) -0.0066(4) 0.0131(4) 0.0016(4)
S14 0.0804(8) 0.0774(8) 0.0681(7) -0.0032(6) 0.0096(6) -0.0025(6)
N11 0.0490(16) 0.0414(15) 0.0427(15) 0.0001(12) 0.0094(13) -0.0023(12)
N21 0.0466(16) 0.0516(17) 0.0421(15) 0.0006(13) 0.0054(12) -0.0092(13)
N22 0.0431(16) 0.0561(18) 0.0491(17) 0.0017(14) 0.0094(13) 0.0054(13)
N12 0.0460(16) 0.0505(17) 0.0456(16) -0.0033(13) 0.0052(13) 0.0062(13)
C32 0.044(2) 0.060(2) 0.059(2) -0.0098(18) -0.0002(17) 0.0128(17)
C22 0.044(2) 0.076(3) 0.068(3) -0.012(2) 0.0093(19) 0.0115(19)
C31 0.065(2) 0.0402(19) 0.066(2) 0.0011(17) 0.025(2) -0.0015(17)
O24 0.112(3) 0.076(2) 0.109(3) 0.004(2) 0.043(2) -0.027(2)
C12 0.045(2) 0.064(2) 0.058(2) -0.0062(19) 0.0126(17) -0.0010(18)
C21 0.056(2) 0.050(2) 0.071(3) -0.0074(19) 0.019(2) -0.0156(17)
C33 0.045(2) 0.058(2) 0.076(3) -0.029(2) 0.0034(19) 0.0018(17)
C13 0.0481(19) 0.0482(19) 0.0421(18) -0.0006(15) 0.0087(15) 0.0046(15)
C23 0.0435(19) 0.0510(19) 0.0467(19) -0.0074(16) 0.0065(15) 0.0007(15)
C51 0.083(3) 0.056(3) 0.102(4) 0.024(3) 0.029(3) 0.006(2)
C11 0.0464(19) 0.062(2) 0.047(2) -0.0116(17) 0.0113(16) -0.0141(17)
C42 0.070(3) 0.104(4) 0.083(3) 0.012(3) 0.038(3) 0.011(3)
F24 0.163(4) 0.119(3) 0.171(4) -0.015(3) 0.061(3) -0.070(3)
O34 0.156(4) 0.138(4) 0.077(2) -0.037(2) 0.040(2) -0.057(3)
C41 0.053(2) 0.094(3) 0.061(3) -0.008(2) 0.0011(19) -0.013(2)
C52 0.064(3) 0.088(3) 0.072(3) 0.004(3) -0.004(2) 0.026(2)
O14 0.098(3) 0.232(6) 0.137(4) 0.017(4) -0.027(3) 0.061(4)
F14 0.183(4) 0.143(4) 0.177(4) -0.086(3) 0.085(4) -0.052(3)
C43 0.077(3) 0.064(3) 0.078(3) -0.021(2) -0.013(2) 0.018(2)
F34 0.149(4) 0.138(4) 0.335(9) 0.077(5) -0.041(5) 0.038(4)
C53 0.124(6) 0.110(5) 0.110(5) -0.036(4) -0.045(4) 0.062(5)
C14 0.105(5) 0.087(4) 0.131(6) -0.019(4) 0.029(4) -0.032(4)
C83 0.055(3) 0.104(4) 0.138(5) -0.057(4) 0.023(3) -0.020(3)
C73 0.041(3) 0.223(11) 0.243(13) -0.162(10) -0.007(5) 0.003(5)
C63 0.096(7) 0.207(12) 0.203(12) -0.130(9) -0.074(7) 0.080(8)

loop_
_atom_type_symbol
_atom_type_description
_atom_type_scat_dispersion_real
_atom_type_scat_dispersion_imag
_atom_type_scat_source
C C 0.0033 0.0016 'International Tables Vol C Tables 4.2.6.8 and 6.1.1.4'
H H 0.0000 0.0000 'International Tables Vol C Tables 4.2.6.8 and 6.1.1.4'
N N 0.0061 0.0033 'International Tables Vol C Tables 4.2.6.8 and 6.1.1.4'
O O 0.0106 0.0060 'International Tables Vol C Tables 4.2.6.8 and 6.1.1.4'
F F 0.0171 0.0103 'International Tables Vol C Tables 4.2.6.8 and 6.1.1.4'
S S 0.1246 0.1234 'International Tables Vol C Tables 4.2.6.8 and 6.1.1.4'
Ag Ag -0.8971 1.1015 'International Tables Vol C Tables 4.2.6.8 and 6.1.1.4'

loop_
_geom_angle_atom_site_label_1
_geom_angle_atom_site_label_2
_geom_angle_atom_site_label_3
_geom_angle
_geom_angle_site_symmetry_3
N22 Ag N21 84.95(11) .
N22 Ag S13 142.50(8) 4_565
N21 Ag S13 131.64(8) 4_565
C33 S13 C23 105.0(2) .
C33 S13 Ag 108.04(12) 4_566
C23 S13 Ag 107.06(12) 4_566
O34 S14 O14 115.5(3) .
O34 S14 O24 112.5(3) .
O14 S14 O24 117.6(3) .
O34 S14 C14 102.9(3) .
O14 S14 C14 102.4(4) .
O24 S14 C14 103.2(3) .
C31 N11 N21 110.6(3) .
C31 N11 C13 128.2(3) .
N21 N11 C13 120.5(3) .
C11 N21 N11 105.7(3) .
C11 N21 Ag 130.1(2) .
N11 N21 Ag 120.0(2) .
C12 N22 N12 105.6(3) .
C12 N22 Ag 131.5(3) .
N12 N22 Ag 122.7(2) .
C32 N12 N22 111.8(3) .
C32 N12 C13 127.5(3) .
N22 N12 C13 120.3(3) .
N12 C32 C22 105.8(4) .
N12 C32 C52 123.9(4) .
C22 C32 C52 130.3(4) .
C32 C22 C12 106.8(3) .
C32 C22 H22 126.6 .
C12 C22 H22 126.6 .
C21 C31 N11 106.2(3) .
C21 C31 C51 131.0(4) .
N11 C31 C51 122.8(4) .
N22 C12 C22 110.0(4) .
N22 C12 C42 120.3(4) .
C22 C12 C42 129.7(4) .
C31 C21 C11 107.4(3) .
C31 C21 H21 126.3 .
C11 C21 H21 126.3 .
C43 C33 C83 121.5(5) .
C43 C33 S13 123.0(3) .
C83 C33 S13 115.4(5) .
N11 C13 N12 111.9(3) .
N11 C13 C23 112.9(3) .
N12 C13 C23 110.0(3) .
N11 C13 H13 107.2 .
N12 C13 H13 107.2 .
C23 C13 H13 107.2 .
C13 C23 S13 110.6(2) .
C13 C23 H23A 109.5 .
S13 C23 H23A 109.5 .
C13 C23 H23B 109.5 .
S13 C23 H23B 109.5 .
H23A C23 H23B 108.1 .
C31 C51 H51A 109.5 .
C31 C51 H51B 109.5 .
H51A C51 H51B 109.5 .
C31 C51 H51C 109.5 .
H51A C51 H51C 109.5 .
H51B C51 H51C 109.5 .
N21 C11 C21 110.2(4) .
N21 C11 C41 120.1(4) .
C21 C11 C41 129.6(4) .
C12 C42 H42A 109.5 .
C12 C42 H42B 109.5 .
H42A C42 H42B 109.5 .
C12 C42 H42C 109.5 .
H42A C42 H42C 109.5 .
H42B C42 H42C 109.5 .
C11 C41 H41A 109.5 .
C11 C41 H41B 109.5 .
H41A C41 H41B 109.5 .
C11 C41 H41C 109.5 .
H41A C41 H41C 109.5 .
H41B C41 H41C 109.5 .
C32 C52 H52A 109.5 .
C32 C52 H52B 109.5 .
H52A C52 H52B 109.5 .
C32 C52 H52C 109.5 .
H52A C52 H52C 109.5 .
H52B C52 H52C 109.5 .
C33 C43 C53 118.9(6) .
C33 C43 H43 120.5 .
C53 C43 H43 120.5 .
C63 C53 C43 120.9(8) .
C63 C53 H53 119.6 .
C43 C53 H53 119.6 .
F34 C14 F24 110.1(7) .
F34 C14 F14 109.4(7) .
F24 C14 F14 104.0(5) .
F34 C14 S14 111.7(5) .
F24 C14 S14 112.4(5) .
F14 C14 S14 108.8(5) .
C33 C83 C73 116.8(8) .
C33 C83 H83 121.6 .
C73 C83 H83 121.6 .
C63 C73 C83 121.2(9) .
C63 C73 H73 119.4 .
C83 C73 H73 119.4 .
C53 C63 C73 120.7(8) .
C53 C63 H63 119.6 .
C73 C63 H63 119.6 .

loop_
_geom_bond_atom_site_label_1
_geom_bond_atom_site_label_2
_geom_bond_distance
_geom_bond_site_symmetry_2
Ag N22 2.282(3) .
Ag N21 2.283(3) .
Ag S13 2.4162(10) 4_565
S13 C33 1.787(4) .
S13 C23 1.815(4) .
S13 Ag 2.4162(10) 4_566
S14 O34 1.413(4) .
S14 O14 1.418(4) .
S14 O24 1.429(4) .
S14 C14 1.797(7) .
N11 C31 1.363(5) .
N11 N21 1.366(4) .
N11 C13 1.443(4) .
N21 C11 1.333(5) .
N22 C12 1.322(4) .
N22 N12 1.368(4) .
N12 C32 1.358(5) .
N12 C13 1.464(4) .
C32 C22 1.366(6) .
C32 C52 1.492(6) .
C22 C12 1.411(6) .
C22 H22 0.9300 .
C31 C21 1.360(6) .
C31 C51 1.491(6) .
C12 C42 1.495(6) .
C21 C11 1.377(6) .
C21 H21 0.9300 .
C33 C43 1.367(7) .
C33 C83 1.392(7) .
C13 C23 1.521(5) .
C13 H13 0.9800 .
C23 H23A 0.9700 .
C23 H23B 0.9700 .
C51 H51A 0.9600 .
C51 H51B 0.9600 .
C51 H51C 0.9600 .
C11 C41 1.483(6) .
C42 H42A 0.9600 .
C42 H42B 0.9600 .
C42 H42C 0.9600 .
F24 C14 1.325(7) .
C41 H41A 0.9600 .
C41 H41B 0.9600 .
C41 H41C 0.9600 .
C52 H52A 0.9600 .
C52 H52B 0.9600 .
C52 H52C 0.9600 .
F14 C14 1.347(8) .
C43 C53 1.395(8) .
C43 H43 0.9300 .
F34 C14 1.282(8) .
C53 C63 1.340(15) .
C53 H53 0.9300 .
C83 C73 1.414(12) .
C83 H83 0.9300 .
C73 C63 1.352(16) .
C73 H73 0.9300 .
C63 H63 0.9300 .
